data_4030779
loop_
_publ_author_name
'Mal, Kanchan'
'Das, Supriya'
'Maiti, Nakul C.'
'Natarajan, Ramalingam'
'Das, Indrajit'

_publ_section_title
;
 ZnI2-Catalyzed Diastereoselective [4 + 2] Cycloadditions of
 \b,\g-Unsaturated \a-Ketothioesters with Olefins.
;
_journal_issue 6
_journal_name_full 'The Journal of organic chemistry'
_journal_page_first 2972
_journal_page_last 2988
_journal_paper_doi 10.1021/jo5024766
_journal_volume 80
_journal_year 2015
_chemical_formula_moiety 'C19 H16 Cl2 O2 S'
_chemical_formula_sum 'C19 H16 Cl2 O2 S'
_chemical_formula_weight 379.28
_space_group_crystal_system monoclinic
_space_group_IT_number 14
_space_group_name_Hall '-P 2ybc'
_space_group_name_H-M_alt 'P 1 21/c 1'
_symmetry_space_group_name_Hall '-P 2ybc'
_symmetry_space_group_name_H-M 'P 1 21/c 1'
_atom_sites_solution_hydrogens geom
_atom_sites_solution_primary direct
_audit_creation_date 2014-08-14
_audit_creation_method
;
Olex2 1.2
(compiled 2014.07.22 svn.r2960 for OlexSys, GUI svn.r4862)
;
_cell_angle_alpha 90
_cell_angle_beta 103.874(3)
_cell_angle_gamma 90
_cell_formula_units_Z 4
_cell_length_a 11.8651(8)
_cell_length_b 17.8961(12)
_cell_length_c 8.7169(5)
_cell_measurement_reflns_used 7154
_cell_measurement_temperature 296(2)
_cell_measurement_theta_max 27.21
_cell_measurement_theta_min 2.276
_cell_volume 1796.9(2)
_computing_cell_refinement 'SAINT v7.34A (Bruker, 200?)'
_computing_data_reduction 'SAINT v7.34A (Bruker, 200?)'
_computing_molecular_graphics 'Olex2 (Dolomanov et al., 2009)'
_computing_publication_material 'Olex2 (Dolomanov et al., 2009)'
_computing_structure_refinement 'ShelXL (Sheldrick, 2008)'
_computing_structure_solution 'ShelXS (Sheldrick, 2008)'
_diffrn_ambient_temperature 296.15
_diffrn_measured_fraction_theta_full 0.999
_diffrn_measured_fraction_theta_max 0.996
_diffrn_measurement_device_type 'CCD area detector'
_diffrn_measurement_method 'phi and omega scans'
_diffrn_radiation_monochromator graphite
_diffrn_radiation_type MoK\a
_diffrn_radiation_wavelength 0.71073
_diffrn_reflns_av_R_equivalents 0.0471
_diffrn_reflns_av_unetI/netI 0.0327
_diffrn_reflns_Laue_measured_fraction_full 0.999
_diffrn_reflns_Laue_measured_fraction_max 0.996
_diffrn_reflns_limit_h_max 15
_diffrn_reflns_limit_h_min -15
_diffrn_reflns_limit_k_max 23
_diffrn_reflns_limit_k_min -23
_diffrn_reflns_limit_l_max 11
_diffrn_reflns_limit_l_min -10
_diffrn_reflns_number 17267
_diffrn_reflns_point_group_measured_fraction_full 0.999
_diffrn_reflns_point_group_measured_fraction_max 0.996
_diffrn_reflns_theta_full 25.242
_diffrn_reflns_theta_max 27.359
_diffrn_reflns_theta_min 2.103
_exptl_absorpt_coefficient_mu 0.486
_exptl_absorpt_correction_T_max 1
_exptl_absorpt_correction_T_min 0.778190
_exptl_absorpt_correction_type multi-scan
_exptl_absorpt_process_details
'SADABS-2004/1 (Bruker,2004) was used for absorption correction. R(int) was 0.0989 before and 0.0513 after correction. The Ratio of minimum to maximum transmission is 0.7782. The \l/2 correction factor is 0.0015.'
_exptl_crystal_density_diffrn 1.402
_exptl_crystal_description block
_exptl_crystal_F_000 784
_exptl_crystal_size_max 0.26
_exptl_crystal_size_mid 0.24
_exptl_crystal_size_min 0.22
_refine_diff_density_max 0.405
_refine_diff_density_min -0.517
_refine_diff_density_rms 0.049
_refine_ls_extinction_method none
_refine_ls_goodness_of_fit_ref 1.023
_refine_ls_hydrogen_treatment constr
_refine_ls_matrix_type full
_refine_ls_number_parameters 218
_refine_ls_number_reflns 4055
_refine_ls_number_restraints 0
_refine_ls_restrained_S_all 1.023
_refine_ls_R_factor_all 0.0534
_refine_ls_R_factor_gt 0.0400
_refine_ls_shift/su_max 0.000
_refine_ls_shift/su_mean 0.000
_refine_ls_structure_factor_coef Fsqd
_refine_ls_weighting_details 'w=1/[\s^2^(Fo^2^)+(0.0484P)^2^+0.6885P] where P=(Fo^2^+2Fc^2^)/3'
_refine_ls_weighting_scheme calc
_refine_ls_wR_factor_gt 0.1010
_refine_ls_wR_factor_ref 0.1120
_reflns_Friedel_coverage 0.000
_reflns_number_gt 3204
_reflns_number_total 4055
_reflns_threshold_expression 'I > 2\s(I)'
_cod_data_source_file jo5024766_si_002.cif
_cod_data_source_block kanchan
_cod_depositor_comments 'Adding full bibliography for 4030777--4030784.cif.'
_cod_database_code 4030779
_shelxl_version_number 2014/6
_shelx_space_group_comment
;
The symmetry employed for this shelxl refinement is uniquely defined
by the following loop, which should always be used as a source of
symmetry information in preference to the above space-group names.
They are only intended as comments.
;
_olex2_refinement_description
;
1. Fixed Uiso
 At 1.2 times of:
  All C(H) groups, All C(H,H) groups
 At 1.5 times of:
  All C(H,H,H) groups
2.a Ternary CH refined with riding coordinates:
 C7(H7), C10(H10)
2.b Secondary CH2 refined with riding coordinates:
 C11(H11A,H11B)
2.c Aromatic/amide H refined with riding coordinates:
 C2(H2), C3(H3), C5(H5), C8(H8), C15(H15), C16(H16), C17(H17), C18(H18),
 C19(H19)
2.d Idealised Me refined as rotating group:
 C13(H13A,H13B,H13C)
;
_olex2_submission_special_instructions 'No special instructions were received'

loop_
_space_group_symop_operation_xyz
'x, y, z'
'-x, y+1/2, -z+1/2'
'-x, -y, -z'
'x, -y-1/2, z-1/2'

loop_
_atom_site_label
_atom_site_type_symbol
_atom_site_fract_x
_atom_site_fract_y
_atom_site_fract_z
_atom_site_U_iso_or_equiv
_atom_site_adp_type
_atom_site_occupancy
_atom_site_site_symmetry_order
_atom_site_calc_flag
_atom_site_refinement_flags_posn
C1 C 0.77327(15) 0.03327(9) 0.7299(2) 0.0374(4) Uani 1 1 d .
C2 C 0.85413(17) 0.06566(10) 0.8542(2) 0.0445(4) Uani 1 1 d .
H2 H 0.8948 0.1075 0.8342 0.053 Uiso 1 1 calc R
C3 C 0.87623(17) 0.03774(11) 1.0069(2) 0.0468(4) Uani 1 1 d .
H3 H 0.9302 0.0608 1.0882 0.056 Uiso 1 1 calc R
C4 C 0.81702(16) -0.02443(10) 1.0360(2) 0.0420(4) Uani 1 1 d .
C5 C 0.73611(17) -0.05854(10) 0.9171(2) 0.0452(4) Uani 1 1 d .
H5 H 0.6961 -0.1006 0.9375 0.054 Uiso 1 1 calc R
C6 C 0.71548(16) -0.02875(10) 0.7659(2) 0.0416(4) Uani 1 1 d .
C7 C 0.74975(16) 0.06718(9) 0.5656(2) 0.0401(4) Uani 1 1 d .
H7 H 0.7016 0.0320 0.4917 0.048 Uiso 1 1 calc R
C8 C 0.85876(17) 0.08079(10) 0.5122(2) 0.0423(4) Uani 1 1 d .
H8 H 0.9179 0.0455 0.5358 0.051 Uiso 1 1 calc R
C9 C 0.87408(15) 0.14160(10) 0.4321(2) 0.0396(4) Uani 1 1 d .
C10 C 0.67775(15) 0.17952(10) 0.3996(2) 0.0400(4) Uani 1 1 d .
H10 H 0.6420 0.1453 0.3141 0.048 Uiso 1 1 calc R
C11 C 0.68336(15) 0.14123(10) 0.5569(2) 0.0395(4) Uani 1 1 d .
H11A H 0.6053 0.1318 0.5685 0.047 Uiso 1 1 calc R
H11B H 0.7220 0.1736 0.6427 0.047 Uiso 1 1 calc R
C12 C 0.98329(16) 0.15416(10) 0.3821(2) 0.0435(4) Uani 1 1 d .
C13 C 1.1268(2) 0.22742(15) 0.2334(4) 0.0790(8) Uani 1 1 d .
H13A H 1.1830 0.2264 0.3330 0.118 Uiso 1 1 calc GR
H13B H 1.1415 0.2696 0.1730 0.118 Uiso 1 1 calc GR
H13C H 1.1325 0.1823 0.1762 0.118 Uiso 1 1 calc GR
C14 C 0.60920(15) 0.25123(11) 0.3798(2) 0.0416(4) Uani 1 1 d .
C15 C 0.50170(17) 0.25463(13) 0.2735(3) 0.0550(5) Uani 1 1 d .
H15 H 0.4731 0.2132 0.2119 0.066 Uiso 1 1 calc R
C16 C 0.43676(19) 0.31993(15) 0.2590(3) 0.0701(7) Uani 1 1 d .
H16 H 0.3642 0.3219 0.1887 0.084 Uiso 1 1 calc R
C17 C 0.4790(2) 0.38163(14) 0.3479(3) 0.0689(7) Uani 1 1 d .
H17 H 0.4354 0.4253 0.3372 0.083 Uiso 1 1 calc R
C18 C 0.5859(2) 0.37876(13) 0.4528(3) 0.0623(6) Uani 1 1 d .
H18 H 0.6147 0.4206 0.5127 0.075 Uiso 1 1 calc R
C19 C 0.65114(18) 0.31334(11) 0.4696(2) 0.0502(5) Uani 1 1 d .
H19 H 0.7231 0.3114 0.5414 0.060 Uiso 1 1 calc R
Cl1 Cl 0.84351(5) -0.06091(3) 1.22645(6) 0.06197(17) Uani 1 1 d .
Cl2 Cl 0.61132(6) -0.07329(4) 0.61987(7) 0.0827(2) Uani 1 1 d .
O1 O 1.06521(14) 0.11216(9) 0.4155(2) 0.0697(5) Uani 1 1 d .
O2 O 0.79442(11) 0.19760(7) 0.38553(15) 0.0449(3) Uani 1 1 d .
S1 S 0.98377(5) 0.23490(3) 0.26667(7) 0.05915(17) Uani 1 1 d .

loop_
_atom_site_aniso_label
_atom_site_aniso_U_11
_atom_site_aniso_U_22
_atom_site_aniso_U_33
_atom_site_aniso_U_23
_atom_site_aniso_U_13
_atom_site_aniso_U_12
C1 0.0415(9) 0.0337(8) 0.0372(9) 0.0010(7) 0.0098(7) 0.0003(7)
C2 0.0491(10) 0.0402(10) 0.0440(10) 0.0012(8) 0.0109(8) -0.0106(8)
C3 0.0474(10) 0.0502(11) 0.0397(9) -0.0033(8) 0.0042(8) -0.0055(8)
C4 0.0464(10) 0.0435(10) 0.0359(9) 0.0047(7) 0.0097(7) 0.0038(8)
C5 0.0512(11) 0.0374(9) 0.0471(10) 0.0064(8) 0.0119(9) -0.0069(8)
C6 0.0438(10) 0.0364(9) 0.0414(9) 0.0004(7) 0.0041(7) -0.0055(7)
C7 0.0481(10) 0.0355(9) 0.0361(9) 0.0000(7) 0.0087(7) -0.0049(7)
C8 0.0523(10) 0.0381(9) 0.0389(9) 0.0009(7) 0.0157(8) 0.0071(8)
C9 0.0440(9) 0.0405(9) 0.0358(8) 0.0000(7) 0.0128(7) 0.0062(7)
C10 0.0377(9) 0.0435(9) 0.0385(9) 0.0033(7) 0.0088(7) 0.0004(7)
C11 0.0378(9) 0.0424(9) 0.0390(9) 0.0045(7) 0.0105(7) -0.0013(7)
C12 0.0486(10) 0.0446(10) 0.0399(9) 0.0039(8) 0.0159(8) 0.0068(8)
C13 0.0678(15) 0.0746(17) 0.110(2) 0.0257(15) 0.0514(15) 0.0092(12)
C14 0.0395(9) 0.0462(10) 0.0416(9) 0.0114(8) 0.0147(7) 0.0020(7)
C15 0.0416(10) 0.0597(12) 0.0624(13) 0.0161(10) 0.0097(9) 0.0001(9)
C16 0.0412(11) 0.0817(18) 0.0880(18) 0.0346(15) 0.0163(11) 0.0116(11)
C17 0.0614(14) 0.0622(15) 0.0940(18) 0.0283(13) 0.0397(13) 0.0219(12)
C18 0.0742(15) 0.0473(12) 0.0742(15) 0.0075(10) 0.0355(12) 0.0066(11)
C19 0.0518(11) 0.0505(11) 0.0503(11) 0.0074(9) 0.0159(9) 0.0044(9)
Cl1 0.0745(4) 0.0678(4) 0.0403(3) 0.0130(2) 0.0074(2) -0.0038(3)
Cl2 0.0978(5) 0.0776(4) 0.0558(3) 0.0101(3) -0.0148(3) -0.0504(4)
O1 0.0610(9) 0.0731(10) 0.0849(11) 0.0334(9) 0.0372(8) 0.0298(8)
O2 0.0421(7) 0.0444(7) 0.0518(7) 0.0134(6) 0.0185(6) 0.0075(5)
S1 0.0566(3) 0.0508(3) 0.0781(4) 0.0219(3) 0.0321(3) 0.0109(2)

loop_
_atom_type_symbol
_atom_type_description
_atom_type_scat_dispersion_real
_atom_type_scat_dispersion_imag
_atom_type_scat_source
C C 0.0033 0.0016 'International Tables Vol C Tables 4.2.6.8 and 6.1.1.4'
H H 0.0000 0.0000 'International Tables Vol C Tables 4.2.6.8 and 6.1.1.4'
O O 0.0106 0.0060 'International Tables Vol C Tables 4.2.6.8 and 6.1.1.4'
S S 0.1246 0.1234 'International Tables Vol C Tables 4.2.6.8 and 6.1.1.4'
Cl Cl 0.1484 0.1585 'International Tables Vol C Tables 4.2.6.8 and 6.1.1.4'

loop_
_geom_angle_atom_site_label_1
_geom_angle_atom_site_label_2
_geom_angle_atom_site_label_3
_geom_angle
C2 C1 C7 120.33(15)
C6 C1 C2 116.48(16)
C6 C1 C7 123.17(16)
C1 C2 H2 118.9
C3 C2 C1 122.30(17)
C3 C2 H2 118.9
C2 C3 H3 120.6
C4 C3 C2 118.84(17)
C4 C3 H3 120.6
C3 C4 C5 121.11(17)
C3 C4 Cl1 119.81(14)
C5 C4 Cl1 119.08(14)
C4 C5 H5 120.7
C4 C5 C6 118.52(16)
C6 C5 H5 120.7
C1 C6 C5 122.75(16)
C1 C6 Cl2 120.43(14)
C5 C6 Cl2 116.82(14)
C1 C7 H7 108.1
C1 C7 C11 111.59(14)
C8 C7 C1 112.43(15)
C8 C7 H7 108.1
C8 C7 C11 108.42(14)
C11 C7 H7 108.1
C7 C8 H8 118.8
C9 C8 C7 122.30(16)
C9 C8 H8 118.8
C8 C9 C12 121.26(16)
C8 C9 O2 125.65(16)
O2 C9 C12 113.08(15)
C11 C10 H10 108.8
C14 C10 H10 108.8
C14 C10 C11 113.16(15)
O2 C10 H10 108.8
O2 C10 C11 109.85(13)
O2 C10 C14 107.40(14)
C7 C11 H11A 109.6
C7 C11 H11B 109.6
C10 C11 C7 110.17(14)
C10 C11 H11A 109.6
C10 C11 H11B 109.6
H11A C11 H11B 108.1
C9 C12 S1 114.57(13)
O1 C12 C9 123.05(17)
O1 C12 S1 122.38(15)
H13A C13 H13B 109.5
H13A C13 H13C 109.5
H13B C13 H13C 109.5
S1 C13 H13A 109.5
S1 C13 H13B 109.5
S1 C13 H13C 109.5
C15 C14 C10 119.93(18)
C19 C14 C10 120.59(16)
C19 C14 C15 119.46(19)
C14 C15 H15 120.0
C14 C15 C16 119.9(2)
C16 C15 H15 120.0
C15 C16 H16 119.8
C17 C16 C15 120.4(2)
C17 C16 H16 119.8
C16 C17 H17 120.0
C18 C17 C16 119.9(2)
C18 C17 H17 120.0
C17 C18 H18 119.9
C17 C18 C19 120.1(2)
C19 C18 H18 119.9
C14 C19 C18 120.1(2)
C14 C19 H19 119.9
C18 C19 H19 119.9
C9 O2 C10 114.51(13)
C12 S1 C13 99.44(11)

loop_
_geom_bond_atom_site_label_1
_geom_bond_atom_site_label_2
_geom_bond_distance
C1 C2 1.390(3)
C1 C6 1.380(2)
C1 C7 1.518(2)
C2 H2 0.9300
C2 C3 1.387(3)
C3 H3 0.9300
C3 C4 1.372(3)
C4 C5 1.375(3)
C4 Cl1 1.7407(18)
C5 H5 0.9300
C5 C6 1.388(2)
C6 Cl2 1.7402(18)
C7 H7 0.9800
C7 C8 1.496(3)
C7 C11 1.534(2)
C8 H8 0.9300
C8 C9 1.329(2)
C9 C12 1.480(3)
C9 O2 1.371(2)
C10 H10 0.9800
C10 C11 1.520(2)
C10 C14 1.507(2)
C10 O2 1.455(2)
C11 H11A 0.9700
C11 H11B 0.9700
C12 O1 1.208(2)
C12 S1 1.7615(19)
C13 H13A 0.9600
C13 H13B 0.9600
C13 H13C 0.9600
C13 S1 1.794(2)
C14 C15 1.386(3)
C14 C19 1.382(3)
C15 H15 0.9300
C15 C16 1.389(3)
C16 H16 0.9300
C16 C17 1.373(4)
C17 H17 0.9300
C17 C18 1.375(4)
C18 H18 0.9300
C18 C19 1.392(3)
C19 H19 0.9300

loop_
_geom_torsion_atom_site_label_1
_geom_torsion_atom_site_label_2
_geom_torsion_atom_site_label_3
_geom_torsion_atom_site_label_4
_geom_torsion
C1 C2 C3 C4 0.6(3)
C1 C7 C8 C9 -140.36(18)
C1 C7 C11 C10 171.20(14)
C2 C1 C6 C5 -0.4(3)
C2 C1 C6 Cl2 179.37(15)
C2 C1 C7 C8 50.8(2)
C2 C1 C7 C11 -71.3(2)
C2 C3 C4 C5 -0.6(3)
C2 C3 C4 Cl1 179.71(15)
C3 C4 C5 C6 0.1(3)
C4 C5 C6 C1 0.4(3)
C4 C5 C6 Cl2 -179.38(15)
C6 C1 C2 C3 -0.1(3)
C6 C1 C7 C8 -130.94(18)
C6 C1 C7 C11 106.99(19)
C7 C1 C2 C3 178.29(17)
C7 C1 C6 C5 -178.80(17)
C7 C1 C6 Cl2 1.0(3)
C7 C8 C9 C12 179.30(16)
C7 C8 C9 O2 -1.5(3)
C8 C7 C11 C10 46.84(19)
C8 C9 C12 O1 -2.8(3)
C8 C9 C12 S1 176.21(15)
C8 C9 O2 C10 -12.8(3)
C9 C12 S1 C13 -179.57(16)
C10 C14 C15 C16 177.82(19)
C10 C14 C19 C18 -178.56(18)
C11 C7 C8 C9 -16.5(2)
C11 C10 C14 C15 -109.10(19)
C11 C10 C14 C19 69.2(2)
C11 C10 O2 C9 44.00(19)
C12 C9 O2 C10 166.46(14)
C14 C10 C11 C7 177.54(15)
C14 C10 O2 C9 167.46(14)
C14 C15 C16 C17 0.9(3)
C15 C14 C19 C18 -0.2(3)
C15 C16 C17 C18 -0.5(4)
C16 C17 C18 C19 -0.3(3)
C17 C18 C19 C14 0.6(3)
C19 C14 C15 C16 -0.5(3)
Cl1 C4 C5 C6 179.77(15)
O1 C12 S1 C13 -0.5(2)
O2 C9 C12 O1 177.93(19)
O2 C9 C12 S1 -3.0(2)
O2 C10 C11 C7 -62.44(18)
O2 C10 C14 C15 129.49(17)
O2 C10 C14 C19 -52.2(2)
